data_4334079
loop_
_publ_author_name
'Weiting Yang'
'Tao Tian'
'Hong-Yue Wu'
'Qing-Jiang Pan'
'Song Dang'
'Zhong-Ming Sun'

_publ_section_title
;
 Syntheses and Structures of a Series of Uranyl Phosphonates and
 Sulfonates: An Insight into Their Correlations and Discrepancies
;
_journal_name_full 'Inorganic Chemistry'
_journal_page_first 2736
_journal_page_last 2743
_journal_paper_doi 10.1021/ic302847g
_journal_volume 52
_journal_year 2013
_chemical_formula_sum 'C28 H38 N2 O18 S2 U2'
_chemical_formula_weight 1230.78
_chemical_name_systematic
; 
 ? 
;
_space_group_IT_number 2
_symmetry_cell_setting triclinic
_symmetry_space_group_name_Hall '-P 1'
_symmetry_space_group_name_H-M 'P -1'
_atom_sites_solution_hydrogens geom
_atom_sites_solution_primary direct
_atom_sites_solution_secondary difmap
_audit_creation_method SHELXL-97
_cell_angle_alpha 84.2900(10)
_cell_angle_beta 83.1800(10)
_cell_angle_gamma 86.8280(10)
_cell_formula_units_Z 2
_cell_length_a 9.2047(7)
_cell_length_b 13.1351(9)
_cell_length_c 16.0557(11)
_cell_measurement_temperature 273(2)
_cell_volume 1916.0(2)
_computing_structure_refinement 'SHELXL-97 (Sheldrick, 1997)'
_computing_structure_solution 'SHELXS-97 (Sheldrick, 1990)'
_diffrn_ambient_temperature 273(2)
_diffrn_measured_fraction_theta_full 0.979
_diffrn_measured_fraction_theta_max 0.979
_diffrn_radiation_monochromator graphite
_diffrn_radiation_source 'fine-focus sealed tube'
_diffrn_radiation_type MoK\a
_diffrn_radiation_wavelength 0.71073
_diffrn_reflns_av_R_equivalents 0.0329
_diffrn_reflns_av_sigmaI/netI 0.0764
_diffrn_reflns_limit_h_max 11
_diffrn_reflns_limit_h_min -9
_diffrn_reflns_limit_k_max 16
_diffrn_reflns_limit_k_min -15
_diffrn_reflns_limit_l_max 19
_diffrn_reflns_limit_l_min -19
_diffrn_reflns_number 10694
_diffrn_reflns_theta_full 26.15
_diffrn_reflns_theta_max 26.15
_diffrn_reflns_theta_min 1.28
_exptl_absorpt_coefficient_mu 8.625
_exptl_absorpt_correction_T_max 0.65
_exptl_absorpt_correction_T_min 0.57
_exptl_absorpt_correction_type multi-scan
_exptl_absorpt_process_details sadabs
_exptl_crystal_density_diffrn 2.133
_exptl_crystal_F_000 1160
_exptl_crystal_size_max 0.20
_exptl_crystal_size_mid 0.15
_exptl_crystal_size_min 0.075
_refine_diff_density_max 3.683
_refine_diff_density_min -1.448
_refine_diff_density_rms 0.218
_refine_ls_extinction_method none
_refine_ls_goodness_of_fit_ref 0.988
_refine_ls_hydrogen_treatment mixed
_refine_ls_matrix_type full
_refine_ls_number_parameters 469
_refine_ls_number_reflns 7513
_refine_ls_number_restraints 0
_refine_ls_restrained_S_all 0.988
_refine_ls_R_factor_all 0.0759
_refine_ls_R_factor_gt 0.0496
_refine_ls_shift/su_max 0.002
_refine_ls_shift/su_mean 0.000
_refine_ls_structure_factor_coef Fsqd
_refine_ls_weighting_details 'calc w=1/[\s^2^(Fo^2^)+(0.0623P)^2^+0.0000P] where P=(Fo^2^+2Fc^2^)/3'
_refine_ls_weighting_scheme calc
_refine_ls_wR_factor_gt 0.1092
_refine_ls_wR_factor_ref 0.1227
_reflns_number_gt 5415
_reflns_number_total 7513
_reflns_threshold_expression >2sigma(I)
_cod_data_source_file ic302847g_si_002_4.cif
_cod_data_source_block USP-1
_cod_database_code 4334079

loop_
_symmetry_equiv_pos_as_xyz
'x, y, z'
'-x, -y, -z'

loop_
_atom_site_label
_atom_site_type_symbol
_atom_site_fract_x
_atom_site_fract_y
_atom_site_fract_z
_atom_site_U_iso_or_equiv
_atom_site_adp_type
_atom_site_occupancy
_atom_site_symmetry_multiplicity
_atom_site_calc_flag
_atom_site_refinement_flags
U1 U 0.27964(4) 0.04834(3) 0.27254(2) 0.02236(13) Uani 1 1 d .
U2 U 0.28162(4) 0.44062(3) 0.24366(2) 0.02322(13) Uani 1 1 d .
S1 S 0.0585(3) 0.47959(18) 0.63594(16) 0.0248(6) Uani 1 1 d .
S2 S 0.7416(3) 0.00056(19) -0.05929(16) 0.0271(6) Uani 1 1 d .
O1 O 0.4159(9) -0.0349(5) 0.3119(4) 0.0332(19) Uani 1 1 d .
O2 O 0.1431(8) 0.1335(5) 0.2358(4) 0.0299(18) Uani 1 1 d .
O3 O 0.4188(8) 0.4958(5) 0.2887(4) 0.0338(19) Uani 1 1 d .
O4 O 0.1467(9) 0.3852(5) 0.1974(5) 0.037(2) Uani 1 1 d .
O5 O 0.1164(8) 0.5525(5) 0.5691(4) 0.0305(18) Uani 1 1 d .
O6 O 0.1321(9) 0.4722(6) 0.7097(5) 0.040(2) Uani 1 1 d .
O7 O -0.0996(8) 0.4956(5) 0.6547(4) 0.0272(17) Uani 1 1 d .
O8 O -0.1370(8) 0.1045(5) 0.7298(4) 0.0304(19) Uani 1 1 d .
O9 O -0.0954(9) 0.0214(5) 0.6164(4) 0.037(2) Uani 1 1 d .
O10 O 0.2821(9) 0.3120(5) 0.3550(4) 0.036(2) Uani 1 1 d .
O11 O 0.2857(8) 0.1448(5) 0.3875(4) 0.0265(17) Uani 1 1 d .
O12 O 0.4588(9) 0.3265(5) 0.1841(4) 0.036(2) Uani 1 1 d .
O13 O 0.4667(8) 0.1578(5) 0.2129(4) 0.0255(17) Uani 1 1 d .
O14 O 0.6821(9) -0.0746(5) 0.0058(4) 0.036(2) Uani 1 1 d .
O15 O 0.8960(9) -0.0043(6) -0.0785(5) 0.040(2) Uani 1 1 d .
O16 O 0.6651(8) 0.0015(5) -0.1361(4) 0.0281(18) Uani 1 1 d .
O17 O 0.6272(9) 0.4782(5) -0.1053(4) 0.034(2) Uani 1 1 d .
O18 O 0.7876(9) 0.3874(5) -0.1823(4) 0.033(2) Uani 1 1 d .
N1 N 0.2022(14) 0.2606(10) 0.9205(9) 0.070(4) Uani 1 1 d .
H0A H 0.2525 0.2085 0.9478 0.084 Uiso 1 1 calc R
N2 N 0.7128(11) 0.2791(8) 0.4210(7) 0.044(3) Uani 1 1 d .
H0B H 0.7892 0.3184 0.4257 0.053 Uiso 1 1 calc R
C1 C 0.0757(11) 0.3588(7) 0.5955(6) 0.022(2) Uani 1 1 d .
C2 C 0.1537(10) 0.3462(7) 0.5179(5) 0.016(2) Uani 1 1 d .
H2A H 0.1974 0.4015 0.4857 0.020 Uiso 1 1 calc R
C3 C 0.1661(11) 0.2496(7) 0.4885(6) 0.018(2) Uani 1 1 d .
C4 C 0.0943(11) 0.1677(7) 0.5333(6) 0.022(2) Uani 1 1 d .
H4A H 0.1000 0.1042 0.5120 0.026 Uiso 1 1 calc R
C5 C 0.0127(11) 0.1821(8) 0.6113(6) 0.023(2) Uani 1 1 d .
C6 C 0.0036(11) 0.2782(7) 0.6411(6) 0.021(2) Uani 1 1 d .
H6A H -0.0515 0.2884 0.6922 0.026 Uiso 1 1 calc R
C7 C 0.2525(11) 0.2351(7) 0.4040(6) 0.017(2) Uani 1 1 d .
C8 C -0.0757(13) 0.0978(8) 0.6547(7) 0.032(3) Uani 1 1 d .
C9 C 0.6895(11) 0.1218(7) -0.0234(6) 0.021(2) Uani 1 1 d .
C10 C 0.6190(11) 0.1308(7) 0.0559(6) 0.023(2) Uani 1 1 d .
H10A H 0.6005 0.0729 0.0931 0.028 Uiso 1 1 calc R
C11 C 0.5752(11) 0.2279(7) 0.0800(6) 0.019(2) Uani 1 1 d .
C12 C 0.5998(10) 0.3135(7) 0.0242(6) 0.019(2) Uani 1 1 d .
H12A H 0.5669 0.3780 0.0395 0.023 Uiso 1 1 calc R
C13 C 0.6743(12) 0.3024(7) -0.0551(6) 0.025(2) Uani 1 1 d .
C14 C 0.7183(11) 0.2076(8) -0.0798(6) 0.023(2) Uani 1 1 d .
H14A H 0.7665 0.2008 -0.1334 0.027 Uiso 1 1 calc R
C15 C 0.4929(11) 0.2365(7) 0.1672(6) 0.019(2) Uani 1 1 d .
C16 C 0.6992(12) 0.3938(8) -0.1167(7) 0.027(2) Uani 1 1 d .
C17 C 0.0463(19) 0.2474(14) 0.9560(11) 0.087(6) Uani 1 1 d .
H17A H 0.0160 0.1834 0.9396 0.104 Uiso 1 1 calc R
H17B H -0.0128 0.3021 0.9297 0.104 Uiso 1 1 calc R
C18 C 0.0098(17) 0.2468(14) 1.0548(9) 0.078(5) Uani 1 1 d .
H18A H -0.0935 0.2400 1.0699 0.118 Uiso 1 1 calc R
H18B H 0.0383 0.3098 1.0724 0.118 Uiso 1 1 calc R
H18C H 0.0623 0.1903 1.0820 0.118 Uiso 1 1 calc R
C19 C 0.255(2) 0.3578(12) 0.9510(11) 0.076(5) Uani 1 1 d .
H19A H 0.2388 0.3534 1.0121 0.091 Uiso 1 1 calc R
H19B H 0.3596 0.3622 0.9344 0.091 Uiso 1 1 calc R
C20 C 0.175(3) 0.4550(14) 0.9147(12) 0.114(8) Uani 1 1 d .
H20A H 0.2122 0.5140 0.9346 0.172 Uiso 1 1 calc R
H20B H 0.0723 0.4518 0.9325 0.172 Uiso 1 1 calc R
H20C H 0.1919 0.4598 0.8543 0.172 Uiso 1 1 calc R
C21 C 0.217(3) 0.236(2) 0.8337(12) 0.177(15) Uani 1 1 d .
H21A H 0.1572 0.2832 0.8004 0.212 Uiso 1 1 calc R
H21B H 0.1856 0.1667 0.8309 0.212 Uiso 1 1 calc R
C22 C 0.3871(19) 0.2442(17) 0.7995(15) 0.130(9) Uani 1 1 d .
H22A H 0.4013 0.2352 0.7404 0.195 Uiso 1 1 calc R
H22B H 0.4434 0.1921 0.8294 0.195 Uiso 1 1 calc R
H22C H 0.4186 0.3104 0.8082 0.195 Uiso 1 1 calc R
C23 C 0.5848(15) 0.3191(13) 0.4780(9) 0.062(4) Uani 1 1 d .
H23A H 0.5590 0.3888 0.4570 0.074 Uiso 1 1 calc R
H23B H 0.5013 0.2779 0.4758 0.074 Uiso 1 1 calc R
C24 C 0.613(2) 0.3181(16) 0.5666(11) 0.108(8) Uani 1 1 d .
H24A H 0.5275 0.3437 0.5994 0.161 Uiso 1 1 calc R
H24B H 0.6936 0.3608 0.5697 0.161 Uiso 1 1 calc R
H24C H 0.6375 0.2493 0.5883 0.161 Uiso 1 1 calc R
C25 C 0.6839(15) 0.2956(10) 0.3303(8) 0.049(3) Uani 1 1 d .
H25A H 0.5988 0.2581 0.3236 0.059 Uiso 1 1 calc R
H25B H 0.6602 0.3677 0.3168 0.059 Uiso 1 1 calc R
C26 C 0.8078(17) 0.2633(12) 0.2691(10) 0.081(6) Uani 1 1 d .
H26A H 0.7804 0.2756 0.2130 0.122 Uiso 1 1 calc R
H26B H 0.8312 0.1916 0.2812 0.122 Uiso 1 1 calc R
H26C H 0.8917 0.3018 0.2737 0.122 Uiso 1 1 calc R
C27 C 0.7625(18) 0.1709(11) 0.4451(12) 0.078(5) Uani 1 1 d .
H27A H 0.7873 0.1657 0.5025 0.094 Uiso 1 1 calc R
H27B H 0.8508 0.1543 0.4088 0.094 Uiso 1 1 calc R
C28 C 0.649(2) 0.0923(12) 0.4390(14) 0.116(9) Uani 1 1 d .
H28A H 0.6882 0.0248 0.4545 0.174 Uiso 1 1 calc R
H28B H 0.6241 0.0963 0.3823 0.174 Uiso 1 1 calc R
H28C H 0.5623 0.1064 0.4765 0.174 Uiso 1 1 calc R

loop_
_atom_site_aniso_label
_atom_site_aniso_U_11
_atom_site_aniso_U_22
_atom_site_aniso_U_33
_atom_site_aniso_U_23
_atom_site_aniso_U_13
_atom_site_aniso_U_12
U1 0.0370(3) 0.0133(2) 0.01375(19) -0.00133(14) 0.01081(18) -0.00305(16)
U2 0.0359(3) 0.0132(2) 0.0160(2) 0.00061(15) 0.01252(18) 0.00198(16)
S1 0.0349(16) 0.0187(12) 0.0192(13) -0.0022(10) 0.0029(12) 0.0000(11)
S2 0.0394(17) 0.0175(13) 0.0225(13) -0.0040(10) 0.0056(12) -0.0007(11)
O1 0.048(5) 0.023(4) 0.026(4) -0.002(3) 0.005(4) 0.002(3)
O2 0.037(5) 0.026(4) 0.028(4) -0.004(3) -0.005(4) 0.001(3)
O3 0.041(5) 0.033(4) 0.027(4) -0.014(3) 0.007(4) -0.002(4)
O4 0.056(6) 0.021(4) 0.031(4) -0.002(3) 0.005(4) -0.006(4)
O5 0.044(5) 0.017(4) 0.026(4) 0.002(3) 0.011(4) -0.006(3)
O6 0.059(6) 0.038(5) 0.028(4) -0.013(4) -0.017(4) 0.000(4)
O7 0.028(4) 0.026(4) 0.025(4) -0.009(3) 0.008(3) 0.008(3)
O8 0.052(5) 0.024(4) 0.012(3) -0.003(3) 0.016(4) -0.016(3)
O9 0.052(5) 0.030(4) 0.026(4) -0.010(3) 0.019(4) -0.012(4)
O10 0.062(6) 0.018(4) 0.021(4) 0.002(3) 0.020(4) 0.000(4)
O11 0.041(5) 0.022(4) 0.015(3) -0.005(3) 0.010(3) -0.004(3)
O12 0.056(5) 0.023(4) 0.021(4) -0.001(3) 0.023(4) 0.010(4)
O13 0.039(5) 0.023(4) 0.013(3) -0.001(3) 0.007(3) -0.012(3)
O14 0.057(6) 0.025(4) 0.021(4) -0.005(3) 0.017(4) 0.002(4)
O15 0.033(5) 0.034(5) 0.051(5) -0.010(4) 0.003(4) 0.011(4)
O16 0.036(5) 0.027(4) 0.019(4) -0.004(3) 0.005(3) -0.006(3)
O17 0.051(5) 0.021(4) 0.022(4) 0.007(3) 0.020(4) 0.010(3)
O18 0.045(5) 0.025(4) 0.023(4) 0.008(3) 0.015(4) 0.005(3)
N1 0.047(8) 0.089(10) 0.075(10) 0.002(8) -0.014(7) -0.004(7)
N2 0.039(6) 0.046(6) 0.049(7) 0.000(5) -0.010(5) -0.001(5)
C1 0.027(6) 0.015(5) 0.022(5) -0.004(4) 0.007(5) -0.003(4)
C2 0.025(6) 0.011(4) 0.011(4) 0.003(4) 0.004(4) -0.004(4)
C3 0.024(6) 0.018(5) 0.014(5) -0.002(4) -0.003(4) 0.003(4)
C4 0.027(6) 0.010(5) 0.025(5) -0.002(4) 0.005(5) 0.000(4)
C5 0.016(5) 0.035(6) 0.017(5) -0.001(4) 0.002(4) 0.001(4)
C6 0.027(6) 0.024(5) 0.011(5) -0.003(4) 0.004(4) 0.000(4)
C7 0.021(5) 0.016(5) 0.016(5) -0.004(4) -0.005(4) 0.003(4)
C8 0.036(7) 0.026(6) 0.031(6) 0.001(5) 0.012(5) -0.006(5)
C9 0.026(6) 0.014(5) 0.022(5) -0.007(4) 0.008(4) -0.008(4)
C10 0.034(6) 0.017(5) 0.017(5) -0.002(4) 0.005(5) -0.002(4)
C11 0.027(6) 0.018(5) 0.010(4) -0.004(4) 0.006(4) 0.002(4)
C12 0.016(5) 0.015(5) 0.025(5) -0.001(4) 0.005(4) -0.001(4)
C13 0.035(7) 0.024(5) 0.013(5) 0.003(4) 0.006(5) 0.003(5)
C14 0.026(6) 0.032(6) 0.009(4) -0.005(4) 0.004(4) 0.003(4)
C15 0.022(5) 0.016(5) 0.017(5) -0.007(4) 0.013(4) -0.002(4)
C16 0.025(6) 0.025(6) 0.027(6) 0.001(4) 0.010(5) -0.005(4)
C17 0.070(13) 0.108(15) 0.080(13) -0.026(11) -0.003(10) 0.029(11)
C18 0.056(11) 0.121(15) 0.058(10) -0.035(10) 0.009(9) 0.013(10)
C19 0.092(14) 0.061(11) 0.079(12) -0.011(9) -0.010(11) -0.028(9)
C20 0.17(2) 0.075(14) 0.104(16) 0.014(12) -0.058(16) -0.029(14)
C21 0.21(3) 0.25(3) 0.050(12) -0.007(15) 0.007(15) 0.17(3)
C22 0.051(13) 0.17(2) 0.17(2) -0.049(19) -0.004(14) 0.032(13)
C23 0.038(9) 0.096(12) 0.052(9) -0.012(8) -0.001(7) -0.008(8)
C24 0.092(16) 0.17(2) 0.072(13) -0.029(13) -0.001(12) -0.062(14)
C25 0.053(9) 0.054(8) 0.041(7) -0.009(6) 0.005(7) -0.012(7)
C26 0.065(12) 0.108(14) 0.070(11) -0.046(10) 0.040(9) -0.028(10)
C27 0.075(12) 0.053(10) 0.109(14) 0.026(9) -0.042(11) -0.007(8)
C28 0.097(15) 0.058(11) 0.21(2) 0.035(13) -0.106(16) -0.034(10)

loop_
_atom_type_symbol
_atom_type_description
_atom_type_scat_dispersion_real
_atom_type_scat_dispersion_imag
_atom_type_scat_source
C C 0.0033 0.0016 'International Tables Vol C Tables 4.2.6.8 and 6.1.1.4'
H H 0.0000 0.0000 'International Tables Vol C Tables 4.2.6.8 and 6.1.1.4'
N N 0.0061 0.0033 'International Tables Vol C Tables 4.2.6.8 and 6.1.1.4'
O O 0.0106 0.0060 'International Tables Vol C Tables 4.2.6.8 and 6.1.1.4'
S S 0.1246 0.1234 'International Tables Vol C Tables 4.2.6.8 and 6.1.1.4'
U U -9.6767 9.6646 'International Tables Vol C Tables 4.2.6.8 and 6.1.1.4'

loop_
_geom_angle_atom_site_label_1
_geom_angle_atom_site_label_2
_geom_angle_atom_site_label_3
_geom_angle
_geom_angle_site_symmetry_1
_geom_angle_site_symmetry_3
O1 U1 O2 178.3(3) . .
O1 U1 O16 92.8(3) . 2_655
O2 U1 O16 88.8(3) . 2_655
O1 U1 O11 88.7(3) . .
O2 U1 O11 89.6(3) . .
O16 U1 O11 158.5(2) 2_655 .
O1 U1 O13 87.8(3) . .
O2 U1 O13 92.1(3) . .
O16 U1 O13 76.9(2) 2_655 .
O11 U1 O13 81.8(2) . .
O1 U1 O8 86.8(3) . 2_556
O2 U1 O8 94.0(3) . 2_556
O16 U1 O8 74.9(2) 2_655 2_556
O11 U1 O8 126.6(2) . 2_556
O13 U1 O8 151.0(2) . 2_556
O1 U1 O9 91.0(3) . 2_556
O2 U1 O9 88.4(3) . 2_556
O16 U1 O9 127.6(2) 2_655 2_556
O11 U1 O9 73.8(2) . 2_556
O13 U1 O9 155.5(2) . 2_556
O8 U1 O9 53.1(2) 2_556 2_556
O1 U1 C8 87.1(3) . 2_556
O2 U1 C8 93.0(3) . 2_556
O16 U1 C8 101.7(3) 2_655 2_556
O11 U1 C8 99.8(3) . 2_556
O13 U1 C8 174.6(3) . 2_556
O8 U1 C8 26.8(3) 2_556 2_556
O9 U1 C8 26.4(3) 2_556 2_556
O4 U2 O3 179.1(3) . .
O4 U2 O10 93.6(3) . .
O3 U2 O10 86.8(3) . .
O4 U2 O12 90.1(3) . .
O3 U2 O12 89.1(3) . .
O10 U2 O12 80.3(2) . .
O4 U2 O7 90.1(3) . 2_566
O3 U2 O7 90.8(3) . 2_566
O10 U2 O7 77.8(2) . 2_566
O12 U2 O7 158.1(2) . 2_566
O4 U2 O17 89.2(3) . 2_665
O3 U2 O17 90.1(3) . 2_665
O10 U2 O17 153.6(2) . 2_665
O12 U2 O17 73.4(2) . 2_665
O7 U2 O17 128.4(2) 2_566 2_665
O4 U2 O18 91.9(3) . 2_665
O3 U2 O18 88.1(3) . 2_665
O10 U2 O18 152.6(2) . 2_665
O12 U2 O18 126.5(2) . 2_665
O7 U2 O18 75.4(2) 2_566 2_665
O17 U2 O18 53.2(2) 2_665 2_665
O4 U2 C16 92.0(3) . 2_665
O3 U2 C16 87.6(3) . 2_665
O10 U2 C16 174.4(3) . 2_665
O12 U2 C16 100.1(3) . 2_665
O7 U2 C16 101.8(3) 2_566 2_665
O17 U2 C16 26.8(2) 2_665 2_665
O18 U2 C16 26.4(2) 2_665 2_665
O6 S1 O5 114.8(5) . .
O6 S1 O7 112.4(5) . .
O5 S1 O7 111.1(4) . .
O6 S1 C1 108.1(5) . .
O5 S1 C1 106.7(4) . .
O7 S1 C1 102.8(5) . .
O15 S2 O14 115.9(5) . .
O15 S2 O16 112.1(5) . .
O14 S2 O16 110.8(5) . .
O15 S2 C9 107.9(5) . .
O14 S2 C9 106.3(4) . .
O16 S2 C9 102.9(5) . .
S1 O7 U2 142.2(5) . 2_566
C8 O8 U1 92.7(6) . 2_556
C8 O9 U1 93.6(6) . 2_556
C7 O10 U2 163.1(8) . .
C7 O11 U1 136.7(6) . .
C15 O12 U2 147.6(7) . .
C15 O13 U1 144.2(7) . .
S2 O16 U1 137.0(4) . 2_655
C16 O17 U2 93.7(5) . 2_665
C16 O18 U2 93.5(6) . 2_665
C21 N1 C17 107.4(17) . .
C21 N1 C19 125.8(17) . .
C17 N1 C19 108.7(13) . .
C23 N2 C27 114.6(11) . .
C23 N2 C25 110.9(10) . .
C27 N2 C25 112.1(11) . .
C6 C1 C2 120.6(9) . .
C6 C1 S1 118.6(7) . .
C2 C1 S1 120.8(7) . .
C3 C2 C1 119.1(8) . .
C4 C3 C2 121.1(8) . .
C4 C3 C7 119.4(8) . .
C2 C3 C7 119.4(8) . .
C3 C4 C5 119.1(9) . .
C6 C5 C4 119.4(9) . .
C6 C5 C8 121.3(9) . .
C4 C5 C8 118.9(9) . .
C1 C6 C5 120.6(8) . .
O10 C7 O11 124.4(8) . .
O10 C7 C3 118.4(8) . .
O11 C7 C3 117.1(8) . .
O9 C8 O8 120.1(9) . .
O9 C8 C5 119.9(9) . .
O8 C8 C5 119.9(10) . .
O9 C8 U1 60.0(5) . 2_556
O8 C8 U1 60.5(5) . 2_556
C5 C8 U1 171.7(8) . 2_556
C10 C9 C14 121.1(8) . .
C10 C9 S2 121.4(7) . .
C14 C9 S2 117.4(7) . .
C9 C10 C11 119.2(9) . .
C12 C11 C10 120.3(8) . .
C12 C11 C15 121.0(8) . .
C10 C11 C15 118.6(8) . .
C11 C12 C13 119.3(9) . .
C14 C13 C12 121.1(9) . .
C14 C13 C16 118.8(8) . .
C12 C13 C16 120.0(9) . .
C13 C14 C9 118.8(8) . .
O13 C15 O12 126.8(8) . .
O13 C15 C11 118.7(8) . .
O12 C15 C11 114.5(8) . .
O18 C16 O17 119.4(9) . .
O18 C16 C13 120.1(9) . .
O17 C16 C13 120.5(8) . .
O18 C16 U2 60.1(5) . 2_665
O17 C16 U2 59.5(5) . 2_665
C13 C16 U2 172.9(8) . 2_665
N1 C17 C18 117.0(15) . .
C20 C19 N1 111.9(15) . .
N1 C21 C22 106(2) . .
C24 C23 N2 113.8(14) . .
C26 C25 N2 114.6(13) . .
N2 C27 C28 113.9(13) . .

loop_
_geom_bond_atom_site_label_1
_geom_bond_atom_site_label_2
_geom_bond_distance
_geom_bond_site_symmetry_2
U1 O1 1.751(8) .
U1 O2 1.752(7) .
U1 O16 2.339(6) 2_655
U1 O11 2.348(6) .
U1 O13 2.357(6) .
U1 O8 2.465(7) 2_556
U1 O9 2.455(7) 2_556
U1 C8 2.829(10) 2_556
U2 O4 1.747(8) .
U2 O3 1.750(8) .
U2 O10 2.334(7) .
U2 O12 2.337(6) .
U2 O7 2.374(6) 2_566
U2 O17 2.442(6) 2_665
U2 O18 2.454(7) 2_665
U2 C16 2.827(10) 2_665
S1 O6 1.425(8) .
S1 O5 1.438(7) .
S1 O7 1.459(7) .
S1 C1 1.766(9) .
S2 O15 1.418(8) .
S2 O14 1.445(7) .
S2 O16 1.489(8) .
S2 C9 1.769(9) .
O7 U2 2.375(6) 2_566
O8 C8 1.279(12) .
O8 U1 2.465(7) 2_556
O9 C8 1.260(13) .
O9 U1 2.455(7) 2_556
O10 C7 1.239(11) .
O11 C7 1.254(10) .
O12 C15 1.254(10) .
O13 C15 1.225(11) .
O16 U1 2.339(6) 2_655
O17 C16 1.277(11) .
O17 U2 2.442(6) 2_665
O18 C16 1.260(11) .
O18 U2 2.454(7) 2_665
N1 C21 1.45(2) .
N1 C17 1.492(19) .
N1 C19 1.535(18) .
N2 C23 1.509(15) .
N2 C27 1.496(16) .
N2 C25 1.503(16) .
C1 C6 1.380(13) .
C1 C2 1.383(12) .
C2 C3 1.391(12) .
C3 C4 1.387(13) .
C3 C7 1.513(12) .
C4 C5 1.406(12) .
C5 C6 1.389(13) .
C5 C8 1.479(14) .
C8 U1 2.829(10) 2_556
C9 C10 1.372(12) .
C9 C14 1.391(13) .
C10 C11 1.394(12) .
C11 C12 1.377(12) .
C11 C15 1.522(11) .
C12 C13 1.389(12) .
C13 C14 1.370(13) .
C13 C16 1.487(13) .
C16 U2 2.827(10) 2_665
C17 C18 1.58(2) .
C19 C20 1.54(2) .
C21 C22 1.61(3) .
C23 C24 1.47(2) .
C25 C26 1.486(15) .
C27 C28 1.53(2) .
